data_1531313
loop_
_publ_author_name
'Wang, Baoli'
'Kang, Xiaohui'
'Nishiura, Masayoshi'
'Luo, Yi'
'Hou, Zhaomin'

_publ_section_title
;
 Isolation, structure and reactivity of a scandium boryl oxycarbene
 complex
;
_journal_name_full 'Chem. Sci.'
_journal_paper_doi 10.1039/C5SC03138A
_journal_year 2015
_chemical_formula_sum 'C53 H75 B N3 O4 Sc Si'
_chemical_formula_weight 902.02
_chemical_name_systematic
; 
 ? 
;
_space_group_IT_number 2
_symmetry_cell_setting triclinic
_symmetry_space_group_name_Hall '-P 1'
_symmetry_space_group_name_H-M 'P -1'
_atom_sites_solution_hydrogens geom
_atom_sites_solution_primary direct
_atom_sites_solution_secondary difmap
_audit_creation_method SHELXL-97
_audit_update_record
;
2014-01-15 deposited with the CCDC.
2015-09-16 downloaded from the CCDC.
;
_cell_angle_alpha 93.545(2)
_cell_angle_beta 99.571(2)
_cell_angle_gamma 114.287(2)
_cell_formula_units_Z 2
_cell_length_a 12.0903(16)
_cell_length_b 12.7458(17)
_cell_length_c 18.106(2)
_cell_measurement_reflns_used 348
_cell_measurement_temperature 173(2)
_cell_measurement_theta_max 25
_cell_measurement_theta_min 2
_cell_volume 2481.3(5)
_computing_structure_refinement 'SHELXL-97 (Sheldrick, 1997)'
_computing_structure_solution 'SHELXS-97 (Sheldrick, 1990)'
_diffrn_ambient_temperature 173(2)
_diffrn_measured_fraction_theta_full 0.986
_diffrn_measured_fraction_theta_max 0.986
_diffrn_radiation_monochromator graphite
_diffrn_radiation_source 'fine-focus sealed tube'
_diffrn_radiation_type MoK\a
_diffrn_radiation_wavelength 0.71073
_diffrn_reflns_av_R_equivalents 0.0345
_diffrn_reflns_av_sigmaI/netI 0.0860
_diffrn_reflns_limit_h_max 14
_diffrn_reflns_limit_h_min -14
_diffrn_reflns_limit_k_max 13
_diffrn_reflns_limit_k_min -15
_diffrn_reflns_limit_l_max 20
_diffrn_reflns_limit_l_min -21
_diffrn_reflns_number 13382
_diffrn_reflns_theta_full 25.00
_diffrn_reflns_theta_max 25.00
_diffrn_reflns_theta_min 1.15
_exptl_absorpt_coefficient_mu 0.219
_exptl_absorpt_correction_T_max 0.9574
_exptl_absorpt_correction_T_min 0.9371
_exptl_absorpt_correction_type multi-scan
_exptl_absorpt_process_details SADABS
_exptl_crystal_density_diffrn 1.207
_exptl_crystal_density_method 'not measured'
_exptl_crystal_F_000 972
_exptl_crystal_size_max 0.30
_exptl_crystal_size_mid 0.20
_exptl_crystal_size_min 0.20
_refine_diff_density_max 0.493
_refine_diff_density_min -0.317
_refine_diff_density_rms 0.065
_refine_ls_extinction_method none
_refine_ls_goodness_of_fit_ref 1.083
_refine_ls_hydrogen_treatment noref
_refine_ls_matrix_type full
_refine_ls_number_parameters 576
_refine_ls_number_reflns 8619
_refine_ls_number_restraints 2
_refine_ls_restrained_S_all 1.090
_refine_ls_R_factor_all 0.1064
_refine_ls_R_factor_gt 0.0634
_refine_ls_shift/su_max 0.009
_refine_ls_shift/su_mean 0.000
_refine_ls_structure_factor_coef Fsqd
_refine_ls_weighting_details 'calc w=1/[\s^2^(Fo^2^)+(0.0725P)^2^+0.6402P] where P=(Fo^2^+2Fc^2^)/3'
_refine_ls_weighting_scheme calc
_refine_ls_wR_factor_gt 0.1513
_refine_ls_wR_factor_ref 0.1716
_reflns_number_gt 5562
_reflns_number_total 8619
_reflns_threshold_expression >2sigma(I)
_cod_data_source_file c5sc03138a2.cif
_cod_data_source_block 1
_cod_original_cell_volume 2481.4(6)
_cod_original_sg_symbol_H-M P-1
_cod_database_code 1531313

loop_
_symmetry_equiv_pos_as_xyz
'x, y, z'
'-x, -y, -z'

loop_
_atom_site_label
_atom_site_type_symbol
_atom_site_fract_x
_atom_site_fract_y
_atom_site_fract_z
_atom_site_U_iso_or_equiv
_atom_site_adp_type
_atom_site_occupancy
_atom_site_symmetry_multiplicity
_atom_site_calc_flag
_atom_site_refinement_flags
_atom_site_disorder_assembly
_atom_site_disorder_group
Sc1 Sc 0.78640(6) 0.59728(6) 0.23033(4) 0.0256(2) Uani 1 1 d . . .
Si1 Si 0.87920(9) 0.87682(9) 0.15883(6) 0.0325(3) Uani 1 1 d . . .
N1 N 0.8453(2) 0.7574(2) 0.29717(16) 0.0269(7) Uani 1 1 d . . .
N2 N 1.2509(2) 0.8530(2) 0.23784(16) 0.0277(7) Uani 1 1 d . . .
N3 N 1.2094(2) 0.6772(2) 0.27753(16) 0.0265(7) Uani 1 1 d . . .
O1 O 0.9527(2) 0.6124(2) 0.28339(14) 0.0303(6) Uani 1 1 d . . .
O2 O 0.9895(2) 0.8917(2) 0.23492(13) 0.0286(6) Uani 1 1 d . . .
O3 O 0.7440(2) 0.4040(2) 0.24296(16) 0.0395(7) Uani 1 1 d . . .
O4 O 0.6398(2) 0.5395(2) 0.30323(13) 0.0326(6) Uani 1 1 d . . .
B1 B 1.1511(4) 0.7533(3) 0.2564(2) 0.0244(9) Uani 1 1 d . . .
C1 C 1.0164(3) 0.7239(3) 0.26787(19) 0.0242(8) Uani 1 1 d . . .
C2 C 0.9574(3) 0.7945(3) 0.27207(19) 0.0249(8) Uani 1 1 d . . .
C3 C 0.7814(3) 0.7177(3) 0.1266(2) 0.0316(9) Uani 1 1 d . . .
C4 C 0.6533(3) 0.6494(3) 0.1270(2) 0.0312(9) Uani 1 1 d . . .
C5 C 0.6229(3) 0.5319(4) 0.1035(2) 0.0350(9) Uani 1 1 d . . .
C6 C 0.7305(3) 0.5240(4) 0.0868(2) 0.0359(9) Uani 1 1 d . . .
C7 C 0.8263(3) 0.6380(3) 0.1006(2) 0.0330(9) Uani 1 1 d . . .
C8 C 0.5606(3) 0.6940(4) 0.1414(2) 0.0433(11) Uani 1 1 d . . .
H8A H 0.5445 0.7350 0.0998 0.065 Uiso 1 1 d R . .
H8B H 0.5938 0.7476 0.1891 0.065 Uiso 1 1 d R . .
H8C H 0.4830 0.6286 0.1447 0.065 Uiso 1 1 d R . .
C9 C 0.4937(3) 0.4330(4) 0.0855(2) 0.0447(11) Uani 1 1 d . . .
H9A H 0.4573 0.4263 0.1305 0.067 Uiso 1 1 d R . .
H9B H 0.4984 0.3601 0.0701 0.067 Uiso 1 1 d R . .
H9C H 0.4417 0.4487 0.0442 0.067 Uiso 1 1 d R . .
C10 C 0.7354(4) 0.4169(4) 0.0521(3) 0.0562(13) Uani 1 1 d . . .
H10A H 0.6845 0.3928 0.0006 0.084 Uiso 1 1 d R . .
H10B H 0.7033 0.3542 0.0825 0.084 Uiso 1 1 d R . .
H10C H 0.8214 0.4334 0.0503 0.084 Uiso 1 1 d R . .
C11 C 0.9534(4) 0.6703(4) 0.0836(2) 0.0486(12) Uani 1 1 d . . .
H11A H 0.9767 0.6057 0.0898 0.073 Uiso 1 1 d R . .
H11B H 1.0141 0.7395 0.1185 0.073 Uiso 1 1 d R . .
H11C H 0.9521 0.6869 0.0315 0.073 Uiso 1 1 d R . .
C12 C 0.7931(4) 0.9607(4) 0.1835(3) 0.0458(11) Uani 1 1 d . . .
H12A H 0.7558 0.9324 0.2266 0.069 Uiso 1 1 d R . .
H12B H 0.7276 0.9507 0.1400 0.069 Uiso 1 1 d R . .
H12C H 0.8504 1.0433 0.1970 0.069 Uiso 1 1 d R . .
C13 C 0.9620(4) 0.9488(4) 0.0864(2) 0.0467(11) Uani 1 1 d . . .
H13A H 1.0174 1.0302 0.1070 0.070 Uiso 1 1 d R . .
H13B H 0.9017 0.9458 0.0419 0.070 Uiso 1 1 d R . .
H13C H 1.0109 0.9090 0.0718 0.070 Uiso 1 1 d R . .
C14 C 0.8218(3) 0.8357(3) 0.3406(2) 0.0292(8) Uani 1 1 d . . .
C15 C 0.7002(3) 0.8143(3) 0.3458(2) 0.0351(9) Uani 1 1 d . . .
H15 H 0.6338 0.7445 0.3188 0.042 Uiso 1 1 d R . .
C16 C 0.6734(4) 0.8911(4) 0.3886(2) 0.0445(11) Uani 1 1 d . . .
H16 H 0.5897 0.8733 0.3909 0.053 Uiso 1 1 d R . .
C17 C 0.7676(4) 0.9929(4) 0.4281(3) 0.0542(12) Uani 1 1 d . . .
H17 H 0.7498 1.0471 0.4564 0.065 Uiso 1 1 d R . .
C18 C 0.8890(4) 1.0148(4) 0.4255(3) 0.0526(12) Uani 1 1 d . . .
H18 H 0.9548 1.0843 0.4533 0.063 Uiso 1 1 d R . .
C19 C 0.9164(4) 0.9386(4) 0.3837(2) 0.0406(10) Uani 1 1 d . . .
H19 H 1.0006 0.9553 0.3840 0.049 Uiso 1 1 d R . .
C20 C 1.3583(3) 0.8338(3) 0.2510(2) 0.0344(9) Uani 1 1 d . . .
H20 H 1.4373 0.8870 0.2442 0.041 Uiso 1 1 d R . .
C21 C 1.3347(3) 0.7320(3) 0.2743(2) 0.0324(9) Uani 1 1 d . . .
H21 H 1.3935 0.7009 0.2867 0.039 Uiso 1 1 d R . .
C22 C 1.2623(3) 0.9588(3) 0.2088(2) 0.0308(9) Uani 1 1 d . . .
C23 C 1.2832(3) 0.9717(3) 0.1348(2) 0.0343(9) Uani 1 1 d . . .
C24 C 1.2994(3) 1.0769(4) 0.1096(3) 0.0425(11) Uani 1 1 d . . .
H24 H 1.3152 1.0886 0.0604 0.051 Uiso 1 1 d R . .
C25 C 1.2931(4) 1.1640(4) 0.1542(3) 0.0482(12) Uani 1 1 d . . .
H25 H 1.3000 1.2336 0.1348 0.058 Uiso 1 1 d R . .
C26 C 1.2767(3) 1.1514(3) 0.2272(3) 0.0417(10) Uani 1 1 d . . .
H26 H 1.2747 1.2134 0.2579 0.050 Uiso 1 1 d R . .
C27 C 1.2632(3) 1.0505(3) 0.2566(2) 0.0331(9) Uani 1 1 d . . .
C28 C 1.2586(3) 1.0420(3) 0.3400(2) 0.0388(10) Uani 1 1 d . . .
H28 H 1.1952 0.9625 0.3430 0.047 Uiso 1 1 d R . .
C29 C 1.2211(4) 1.1304(4) 0.3764(3) 0.0524(12) Uani 1 1 d . . .
H29A H 1.2866 1.2091 0.3797 0.079 Uiso 1 1 d R . .
H29B H 1.2089 1.1139 0.4274 0.079 Uiso 1 1 d R . .
H29C H 1.1436 1.1248 0.3457 0.079 Uiso 1 1 d R . .
C30 C 1.3837(4) 1.0560(4) 0.3851(3) 0.0589(13) Uani 1 1 d . . .
H30A H 1.4031 0.9938 0.3651 0.088 Uiso 1 1 d R . .
H30B H 1.3797 1.0514 0.4385 0.088 Uiso 1 1 d R . .
H30C H 1.4487 1.1316 0.3806 0.088 Uiso 1 1 d R . .
C31 C 1.2926(4) 0.8791(4) 0.0833(2) 0.0413(10) Uani 1 1 d . . .
H31 H 1.2603 0.8046 0.1050 0.050 Uiso 1 1 d R . .
C32 C 1.2161(4) 0.8586(4) 0.0031(2) 0.0519(12) Uani 1 1 d . . .
H32A H 1.1310 0.8451 0.0056 0.078 Uiso 1 1 d R . .
H32B H 1.2148 0.7905 -0.0260 0.078 Uiso 1 1 d R . .
H32C H 1.2533 0.9272 -0.0218 0.078 Uiso 1 1 d R . .
C33 C 1.4292(4) 0.9119(4) 0.0791(3) 0.0585(13) Uani 1 1 d . . .
H33A H 1.4638 0.9865 0.0600 0.088 Uiso 1 1 d R . .
H33B H 1.4333 0.8515 0.0450 0.088 Uiso 1 1 d R . .
H33C H 1.4772 0.9184 0.1298 0.088 Uiso 1 1 d R . .
C34 C 1.1712(3) 0.5712(3) 0.3112(2) 0.0258(8) Uani 1 1 d . A .
C35 C 1.1441(3) 0.4668(3) 0.2671(2) 0.0346(9) Uani 1 1 d . . .
C36 C 1.1210(3) 0.3683(3) 0.3027(2) 0.0401(10) Uani 1 1 d . A .
H36 H 1.1032 0.2963 0.2738 0.048 Uiso 1 1 d R . .
C37 C 1.1233(4) 0.3740(4) 0.3790(3) 0.0422(10) Uani 1 1 d . . .
H37 H 1.1082 0.3063 0.4026 0.051 Uiso 1 1 d R A .
C38 C 1.1475(3) 0.4769(3) 0.4210(2) 0.0361(10) Uani 1 1 d . A .
H38 H 1.1470 0.4792 0.4735 0.043 Uiso 1 1 d R . .
C39 C 1.1729(3) 0.5789(3) 0.3884(2) 0.0296(9) Uani 1 1 d . . .
C40 C 1.1994(3) 0.6917(3) 0.4366(2) 0.0339(9) Uani 1 1 d . A .
H40 H 1.2091 0.7520 0.4023 0.041 Uiso 1 1 d R . .
C41 C 1.0918(4) 0.6796(4) 0.4741(3) 0.0550(12) Uani 1 1 d . . .
H41A H 1.0162 0.6567 0.4350 0.082 Uiso 1 1 d R A .
H41B H 1.1106 0.7542 0.5036 0.082 Uiso 1 1 d R . .
H41C H 1.0791 0.6201 0.5077 0.082 Uiso 1 1 d R . .
C42 C 1.3209(4) 0.7335(4) 0.4952(3) 0.0528(12) Uani 1 1 d . . .
H42A H 1.3145 0.6757 0.5295 0.079 Uiso 1 1 d R A .
H42B H 1.3375 0.8077 0.5243 0.079 Uiso 1 1 d R . .
H42C H 1.3888 0.7441 0.4691 0.079 Uiso 1 1 d R . .
C43 C 1.1334(5) 0.4591(4) 0.1816(2) 0.0574(13) Uani 1 1 d D A 1
C44 C 1.2011(8) 0.3905(9) 0.1495(5) 0.064(2) Uani 0.60 1 d P A 1
C45 C 1.0093(10) 0.3430(13) 0.1442(5) 0.144(7) Uani 0.60 1 d P A 1
C54 C 1.0226(10) 0.4430(11) 0.1362(7) 0.050(3) Uiso 0.40 1 d PD B 2
C55 C 1.2320(11) 0.4723(12) 0.1539(7) 0.049(3) Uiso 0.40 1 d PD C 2
C46 C 0.6245(4) 0.3055(4) 0.2265(3) 0.0701(16) Uani 1 1 d . . .
H46A H 0.5792 0.3009 0.1747 0.084 Uiso 1 1 d R . .
H46B H 0.5742 0.3123 0.2629 0.084 Uiso 1 1 d R . .
C47 C 0.6469(5) 0.2017(4) 0.2333(4) 0.098(2) Uani 1 1 d . . .
H47A H 0.6457 0.1656 0.1830 0.118 Uiso 1 1 d R . .
H47B H 0.5825 0.1439 0.2555 0.118 Uiso 1 1 d R . .
C48 C 0.7700(5) 0.2420(4) 0.2834(4) 0.0867(19) Uani 1 1 d . . .
H48A H 0.7618 0.2187 0.3341 0.104 Uiso 1 1 d R . .
H48B H 0.8200 0.2078 0.2619 0.104 Uiso 1 1 d R . .
C49 C 0.8296(4) 0.3692(4) 0.2887(3) 0.0493(12) Uani 1 1 d . . .
H49A H 0.8493 0.4054 0.3421 0.059 Uiso 1 1 d R . .
H49B H 0.9079 0.3945 0.2702 0.059 Uiso 1 1 d R . .
C50 C 0.5066(3) 0.5003(4) 0.2934(2) 0.0447(11) Uani 1 1 d . . .
H50A H 0.4618 0.4216 0.2635 0.054 Uiso 1 1 d R . .
H50B H 0.4804 0.5544 0.2667 0.054 Uiso 1 1 d R . .
C51 C 0.4807(5) 0.4981(7) 0.3703(3) 0.112(3) Uani 1 1 d . . .
H51A H 0.4533 0.5595 0.3819 0.134 Uiso 1 1 d R . .
H51B H 0.4133 0.4219 0.3733 0.134 Uiso 1 1 d R . .
C52 C 0.5855(5) 0.5163(7) 0.4212(3) 0.102(3) Uani 1 1 d . . .
H52A H 0.5732 0.4452 0.4446 0.122 Uiso 1 1 d R . .
H52B H 0.6033 0.5802 0.4618 0.122 Uiso 1 1 d R . .
C53 C 0.6913(4) 0.5479(4) 0.3838(2) 0.0446(11) Uani 1 1 d . . .
H53A H 0.7548 0.6279 0.4041 0.054 Uiso 1 1 d R . .
H53B H 0.7300 0.4933 0.3916 0.054 Uiso 1 1 d R . .

loop_
_atom_site_aniso_label
_atom_site_aniso_U_11
_atom_site_aniso_U_22
_atom_site_aniso_U_33
_atom_site_aniso_U_23
_atom_site_aniso_U_13
_atom_site_aniso_U_12
Sc1 0.0207(3) 0.0267(4) 0.0284(4) 0.0051(3) 0.0038(3) 0.0097(3)
Si1 0.0274(5) 0.0352(6) 0.0375(6) 0.0149(5) 0.0088(5) 0.0138(5)
N1 0.0208(15) 0.0287(17) 0.0312(17) 0.0053(14) 0.0068(13) 0.0098(13)
N2 0.0220(15) 0.0268(17) 0.0359(18) 0.0087(14) 0.0077(13) 0.0108(13)
N3 0.0216(15) 0.0266(17) 0.0331(17) 0.0085(14) 0.0070(13) 0.0110(13)
O1 0.0242(12) 0.0245(14) 0.0406(15) 0.0094(11) 0.0054(11) 0.0088(11)
O2 0.0229(12) 0.0233(14) 0.0379(15) 0.0084(11) 0.0066(11) 0.0078(11)
O3 0.0262(13) 0.0276(15) 0.0590(18) 0.0076(13) -0.0004(13) 0.0091(12)
O4 0.0263(13) 0.0380(16) 0.0324(15) 0.0110(12) 0.0090(11) 0.0108(12)
B1 0.026(2) 0.021(2) 0.023(2) 0.0020(17) 0.0013(17) 0.0086(18)
C1 0.0244(18) 0.0214(19) 0.0240(19) 0.0038(15) 0.0031(15) 0.0077(16)
C2 0.0214(18) 0.025(2) 0.028(2) 0.0042(16) 0.0054(15) 0.0094(16)
C3 0.031(2) 0.037(2) 0.025(2) 0.0082(17) 0.0022(16) 0.0143(18)
C4 0.0249(19) 0.039(2) 0.027(2) 0.0105(17) 0.0011(16) 0.0113(18)
C5 0.0253(19) 0.047(3) 0.025(2) 0.0060(18) 0.0006(16) 0.0091(19)
C6 0.034(2) 0.043(2) 0.027(2) 0.0005(18) 0.0039(17) 0.0148(19)
C7 0.0266(19) 0.042(2) 0.026(2) 0.0036(17) 0.0058(16) 0.0095(18)
C8 0.027(2) 0.051(3) 0.053(3) 0.019(2) 0.0077(19) 0.016(2)
C9 0.029(2) 0.049(3) 0.039(2) 0.006(2) -0.0007(18) 0.003(2)
C10 0.047(3) 0.047(3) 0.055(3) -0.020(2) 0.011(2) 0.006(2)
C11 0.034(2) 0.063(3) 0.040(3) -0.001(2) 0.0117(19) 0.012(2)
C12 0.044(2) 0.043(3) 0.060(3) 0.021(2) 0.012(2) 0.026(2)
C13 0.042(2) 0.049(3) 0.051(3) 0.023(2) 0.015(2) 0.017(2)
C14 0.032(2) 0.029(2) 0.030(2) 0.0053(17) 0.0100(16) 0.0149(18)
C15 0.029(2) 0.035(2) 0.040(2) 0.0023(18) 0.0089(17) 0.0116(18)
C16 0.038(2) 0.045(3) 0.061(3) 0.009(2) 0.022(2) 0.023(2)
C17 0.057(3) 0.042(3) 0.068(3) 0.000(2) 0.030(3) 0.021(2)
C18 0.046(3) 0.042(3) 0.059(3) -0.012(2) 0.016(2) 0.009(2)
C19 0.030(2) 0.042(3) 0.045(2) -0.003(2) 0.0114(19) 0.010(2)
C20 0.0208(18) 0.034(2) 0.049(2) 0.0109(19) 0.0101(17) 0.0113(17)
C21 0.0233(19) 0.037(2) 0.042(2) 0.0120(19) 0.0082(17) 0.0170(18)
C22 0.0206(18) 0.024(2) 0.047(2) 0.0112(18) 0.0087(17) 0.0069(16)
C23 0.0242(19) 0.034(2) 0.044(2) 0.0114(19) 0.0098(17) 0.0095(18)
C24 0.033(2) 0.042(3) 0.057(3) 0.022(2) 0.018(2) 0.015(2)
C25 0.039(2) 0.029(2) 0.076(3) 0.025(2) 0.016(2) 0.011(2)
C26 0.030(2) 0.026(2) 0.064(3) 0.003(2) 0.010(2) 0.0069(18)
C27 0.0200(18) 0.024(2) 0.049(3) 0.0057(18) 0.0075(17) 0.0038(16)
C28 0.030(2) 0.029(2) 0.050(3) 0.0000(19) 0.0095(19) 0.0056(18)
C29 0.053(3) 0.031(2) 0.065(3) -0.003(2) 0.019(2) 0.009(2)
C30 0.039(2) 0.078(4) 0.046(3) -0.003(3) 0.001(2) 0.016(2)
C31 0.039(2) 0.043(3) 0.048(3) 0.015(2) 0.017(2) 0.020(2)
C32 0.057(3) 0.059(3) 0.047(3) 0.013(2) 0.019(2) 0.029(2)
C33 0.056(3) 0.075(4) 0.064(3) 0.023(3) 0.031(3) 0.039(3)
C34 0.0188(17) 0.025(2) 0.034(2) 0.0062(17) 0.0025(15) 0.0112(16)
C35 0.034(2) 0.038(2) 0.038(2) 0.0046(19) 0.0013(17) 0.0241(19)
C36 0.038(2) 0.031(2) 0.056(3) 0.001(2) 0.004(2) 0.0216(19)
C37 0.041(2) 0.033(2) 0.062(3) 0.022(2) 0.017(2) 0.021(2)
C38 0.035(2) 0.040(3) 0.041(2) 0.016(2) 0.0135(18) 0.0192(19)
C39 0.0230(18) 0.031(2) 0.035(2) 0.0065(17) 0.0057(16) 0.0120(17)
C40 0.037(2) 0.031(2) 0.032(2) 0.0048(17) 0.0051(17) 0.0135(18)
C41 0.048(3) 0.054(3) 0.057(3) -0.015(2) 0.010(2) 0.019(2)
C42 0.042(2) 0.048(3) 0.056(3) -0.004(2) -0.004(2) 0.014(2)
C43 0.097(4) 0.058(3) 0.031(2) -0.008(2) 0.001(2) 0.052(3)
C44 0.071(6) 0.104(8) 0.051(5) 0.009(5) 0.025(4) 0.067(6)
C45 0.077(7) 0.194(15) 0.034(5) -0.041(7) 0.014(5) -0.059(8)
C46 0.038(3) 0.035(3) 0.115(5) 0.011(3) -0.005(3) 0.003(2)
C47 0.061(4) 0.035(3) 0.169(7) 0.012(4) -0.013(4) 0.007(3)
C48 0.074(4) 0.035(3) 0.136(6) 0.019(3) -0.002(4) 0.017(3)
C49 0.040(2) 0.035(3) 0.073(3) 0.016(2) 0.003(2) 0.019(2)
C50 0.027(2) 0.046(3) 0.053(3) 0.012(2) 0.0086(19) 0.006(2)
C51 0.039(3) 0.216(8) 0.053(4) 0.025(4) 0.023(3) 0.023(4)
C52 0.057(3) 0.219(8) 0.055(4) 0.060(4) 0.032(3) 0.072(4)
C53 0.039(2) 0.065(3) 0.032(2) 0.021(2) 0.0096(19) 0.022(2)

loop_
_atom_type_symbol
_atom_type_description
_atom_type_scat_dispersion_real
_atom_type_scat_dispersion_imag
_atom_type_scat_source
C C 0.0033 0.0016 'International Tables Vol C Tables 4.2.6.8 and 6.1.1.4'
H H 0.0000 0.0000 'International Tables Vol C Tables 4.2.6.8 and 6.1.1.4'
B B 0.0013 0.0007 'International Tables Vol C Tables 4.2.6.8 and 6.1.1.4'
N N 0.0061 0.0033 'International Tables Vol C Tables 4.2.6.8 and 6.1.1.4'
O O 0.0106 0.0060 'International Tables Vol C Tables 4.2.6.8 and 6.1.1.4'
Si Si 0.0817 0.0704 'International Tables Vol C Tables 4.2.6.8 and 6.1.1.4'
Sc Sc 0.2519 0.3716 'International Tables Vol C Tables 4.2.6.8 and 6.1.1.4'

loop_
_geom_angle_atom_site_label_1
_geom_angle_atom_site_label_2
_geom_angle_atom_site_label_3
_geom_angle
O1 Sc1 N1 81.91(11)
O1 Sc1 O4 113.32(9)
N1 Sc1 O4 82.49(10)
O1 Sc1 O3 78.40(9)
N1 Sc1 O3 140.04(11)
O4 Sc1 O3 74.12(9)
O1 Sc1 C2 61.30(10)
N1 Sc1 C2 34.53(11)
O4 Sc1 C2 115.70(10)
O3 Sc1 C2 139.35(10)
O1 Sc1 C3 117.58(11)
N1 Sc1 C3 81.46(12)
O4 Sc1 C3 123.29(11)
O3 Sc1 C3 138.49(11)
C2 Sc1 C3 71.74(11)
O1 Sc1 C7 100.82(11)
N1 Sc1 C7 107.25(12)
O4 Sc1 C7 145.60(10)
O3 Sc1 C7 110.39(12)
C2 Sc1 C7 83.78(12)
C3 Sc1 C7 32.94(12)
O1 Sc1 C1 33.20(10)
N1 Sc1 C1 62.29(11)
O4 Sc1 C1 130.03(10)
O3 Sc1 C1 110.45(10)
C2 Sc1 C1 31.68(11)
C3 Sc1 C1 87.14(11)
C7 Sc1 C1 81.71(11)
O1 Sc1 C4 150.31(11)
N1 Sc1 C4 91.76(12)
O4 Sc1 C4 94.37(10)
O3 Sc1 C4 121.47(11)
C2 Sc1 C4 97.85(12)
C3 Sc1 C4 32.81(11)
C7 Sc1 C4 53.34(12)
C1 Sc1 C4 119.32(11)
O1 Sc1 C6 114.47(12)
N1 Sc1 C6 135.57(12)
O4 Sc1 C6 121.46(11)
O3 Sc1 C6 84.36(12)
C2 Sc1 C6 115.83(12)
C3 Sc1 C6 54.17(12)
C7 Sc1 C6 32.06(12)
C1 Sc1 C6 108.44(12)
C4 Sc1 C6 52.97(13)
O1 Sc1 C5 146.19(12)
N1 Sc1 C5 123.06(12)
O4 Sc1 C5 93.84(10)
O3 Sc1 C5 90.90(11)
C2 Sc1 C5 125.37(12)
C3 Sc1 C5 53.72(12)
C7 Sc1 C5 52.84(11)
C1 Sc1 C5 134.43(11)
C4 Sc1 C5 31.59(12)
C6 Sc1 C5 31.88(12)
O2 Si1 C13 106.41(16)
O2 Si1 C12 109.22(17)
C13 Si1 C12 105.87(19)
O2 Si1 C3 108.06(14)
C13 Si1 C3 111.99(19)
C12 Si1 C3 114.94(18)
C14 N1 C2 119.9(3)
C14 N1 Sc1 151.2(2)
C2 N1 Sc1 88.2(2)
C20 N2 C22 116.5(3)
C20 N2 B1 107.7(3)
C22 N2 B1 135.7(3)
C21 N3 C34 116.2(3)
C21 N3 B1 109.0(3)
C34 N3 B1 133.8(3)
C1 O1 Sc1 94.25(18)
C2 O2 Si1 113.1(2)
C46 O3 C49 107.0(3)
C46 O3 Sc1 127.3(2)
C49 O3 Sc1 123.6(2)
C50 O4 C53 108.1(3)
C50 O4 Sc1 138.0(2)
C53 O4 Sc1 113.9(2)
N2 B1 N3 103.3(3)
N2 B1 C1 135.8(3)
N3 B1 C1 120.3(3)
C2 C1 O1 115.3(3)
C2 C1 B1 129.8(3)
O1 C1 B1 114.6(3)
C2 C1 Sc1 72.48(19)
O1 C1 Sc1 52.54(14)
B1 C1 Sc1 149.5(2)
C1 C2 O2 120.2(3)
C1 C2 N1 121.0(3)
O2 C2 N1 117.0(3)
C1 C2 Sc1 75.8(2)
O2 C2 Sc1 129.3(2)
N1 C2 Sc1 57.32(17)
C7 C3 C4 105.9(3)
C7 C3 Si1 124.6(3)
C4 C3 Si1 129.3(3)
C7 C3 Sc1 74.0(2)
C4 C3 Sc1 75.7(2)
Si1 C3 Sc1 112.64(16)
C5 C4 C3 108.9(3)
C5 C4 C8 124.0(3)
C3 C4 C8 126.7(4)
C5 C4 Sc1 75.8(2)
C3 C4 Sc1 71.48(19)
C8 C4 Sc1 124.1(2)
C4 C5 C6 108.3(3)
C4 C5 C9 126.1(4)
C6 C5 C9 124.8(4)
C4 C5 Sc1 72.6(2)
C6 C5 Sc1 73.3(2)
C9 C5 Sc1 128.0(2)
C7 C6 C5 107.1(3)
C7 C6 C10 126.7(4)
C5 C6 C10 125.8(4)
C7 C6 Sc1 71.4(2)
C5 C6 Sc1 74.8(2)
C10 C6 Sc1 124.9(3)
C6 C7 C3 109.7(3)
C6 C7 C11 124.4(4)
C3 C7 C11 125.7(4)
C6 C7 Sc1 76.5(2)
C3 C7 Sc1 73.0(2)
C11 C7 Sc1 121.1(3)
C4 C8 H8A 109.6
C4 C8 H8B 109.3
H8A C8 H8B 109.5
C4 C8 H8C 109.5
H8A C8 H8C 109.5
H8B C8 H8C 109.5
C5 C9 H9A 109.5
C5 C9 H9B 109.5
H9A C9 H9B 109.5
C5 C9 H9C 109.4
H9A C9 H9C 109.5
H9B C9 H9C 109.5
C6 C10 H10A 109.3
C6 C10 H10B 109.7
H10A C10 H10B 109.5
C6 C10 H10C 109.4
H10A C10 H10C 109.5
H10B C10 H10C 109.5
C7 C11 H11A 109.7
C7 C11 H11B 109.4
H11A C11 H11B 109.5
C7 C11 H11C 109.3
H11A C11 H11C 109.5
H11B C11 H11C 109.5
Si1 C12 H12A 109.4
Si1 C12 H12B 109.6
H12A C12 H12B 109.5
Si1 C12 H12C 109.4
H12A C12 H12C 109.5
H12B C12 H12C 109.5
Si1 C13 H13A 109.4
Si1 C13 H13B 109.5
H13A C13 H13B 109.5
Si1 C13 H13C 109.6
H13A C13 H13C 109.5
H13B C13 H13C 109.5
N1 C14 C15 120.9(3)
N1 C14 C19 123.0(3)
C15 C14 C19 116.0(3)
C16 C15 C14 122.4(4)
C16 C15 H15 118.9
C14 C15 H15 118.7
C17 C16 C15 120.2(4)
C17 C16 H16 120.0
C15 C16 H16 119.9
C16 C17 C18 118.6(4)
C16 C17 H17 120.7
C18 C17 H17 120.7
C19 C18 C17 121.5(4)
C19 C18 H18 119.2
C17 C18 H18 119.2
C18 C19 C14 121.2(4)
C18 C19 H19 119.5
C14 C19 H19 119.3
C21 C20 N2 110.8(3)
C21 C20 H20 124.7
N2 C20 H20 124.6
C20 C21 N3 109.1(3)
C20 C21 H21 125.4
N3 C21 H21 125.4
C27 C22 C23 121.3(3)
C27 C22 N2 119.5(3)
C23 C22 N2 118.9(3)
C24 C23 C22 117.6(4)
C24 C23 C31 119.0(4)
C22 C23 C31 123.4(3)
C25 C24 C23 121.4(4)
C25 C24 H24 119.2
C23 C24 H24 119.4
C24 C25 C26 120.3(4)
C24 C25 H25 119.9
C26 C25 H25 119.8
C27 C26 C25 121.5(4)
C27 C26 H26 119.2
C25 C26 H26 119.3
C26 C27 C22 117.8(4)
C26 C27 C28 120.9(4)
C22 C27 C28 121.1(3)
C27 C28 C29 113.3(3)
C27 C28 C30 110.4(3)
C29 C28 C30 109.5(4)
C27 C28 H28 107.7
C29 C28 H28 107.8
C30 C28 H28 107.8
C28 C29 H29A 109.6
C28 C29 H29B 109.4
H29A C29 H29B 109.5
C28 C29 H29C 109.5
H29A C29 H29C 109.5
H29B C29 H29C 109.5
C28 C30 H30A 109.4
C28 C30 H30B 109.5
H30A C30 H30B 109.5
C28 C30 H30C 109.5
H30A C30 H30C 109.5
H30B C30 H30C 109.5
C23 C31 C32 112.4(3)
C23 C31 C33 110.7(4)
C32 C31 C33 108.9(3)
C23 C31 H31 108.2
C32 C31 H31 108.2
C33 C31 H31 108.4
C31 C32 H32A 109.4
C31 C32 H32B 109.6
H32A C32 H32B 109.5
C31 C32 H32C 109.5
H32A C32 H32C 109.5
H32B C32 H32C 109.5
C31 C33 H33A 109.7
C31 C33 H33B 109.5
H33A C33 H33B 109.5
C31 C33 H33C 109.3
H33A C33 H33C 109.5
H33B C33 H33C 109.5
C35 C34 C39 122.2(3)
C35 C34 N3 119.2(3)
C39 C34 N3 118.4(3)
C34 C35 C36 118.1(4)
C34 C35 C43 120.9(3)
C36 C35 C43 120.9(4)
C37 C36 C35 120.8(4)
C37 C36 H36 119.6
C35 C36 H36 119.6
C38 C37 C36 120.2(4)
C38 C37 H37 119.9
C36 C37 H37 120.0
C37 C38 C39 121.4(4)
C37 C38 H38 119.3
C39 C38 H38 119.2
C34 C39 C38 117.3(4)
C34 C39 C40 122.5(3)
C38 C39 C40 120.2(3)
C39 C40 C41 111.4(3)
C39 C40 C42 111.0(3)
C41 C40 C42 111.2(3)
C39 C40 H40 107.6
C41 C40 H40 107.6
C42 C40 H40 107.7
C40 C41 H41A 109.3
C40 C41 H41B 109.6
H41A C41 H41B 109.5
C40 C41 H41C 109.5
H41A C41 H41C 109.5
H41B C41 H41C 109.5
C40 C42 H42A 109.7
C40 C42 H42B 109.5
H42A C42 H42B 109.5
C40 C42 H42C 109.2
H42A C42 H42C 109.5
H42B C42 H42C 109.5
C44 C43 C35 114.1(4)
C44 C43 C45 83.8(7)
C35 C43 C45 106.5(5)
O3 C46 C47 107.0(4)
O3 C46 H46A 110.5
C47 C46 H46A 110.2
O3 C46 H46B 110.2
C47 C46 H46B 110.3
H46A C46 H46B 108.6
C46 C47 C48 105.8(4)
C46 C47 H47A 110.6
C48 C47 H47A 110.7
C46 C47 H47B 110.6
C48 C47 H47B 110.4
H47A C47 H47B 108.7
C49 C48 C47 106.7(4)
C49 C48 H48A 110.5
C47 C48 H48A 110.6
C49 C48 H48B 110.3
C47 C48 H48B 110.2
H48A C48 H48B 108.6
O3 C49 C48 107.8(4)
O3 C49 H49A 110.1
C48 C49 H49A 110.0
O3 C49 H49B 110.2
C48 C49 H49B 110.3
H49A C49 H49B 108.5
O4 C50 C51 106.1(3)
O4 C50 H50A 110.6
C51 C50 H50A 110.4
O4 C50 H50B 110.3
C51 C50 H50B 110.8
H50A C50 H50B 108.7
C52 C51 C50 109.1(4)
C52 C51 H51A 110.1
C50 C51 H51A 109.6
C52 C51 H51B 109.7
C50 C51 H51B 109.9
H51A C51 H51B 108.3
C51 C52 C53 110.3(4)
C51 C52 H52A 109.8
C53 C52 H52A 110.0
C51 C52 H52B 109.4
C53 C52 H52B 109.1
H52A C52 H52B 108.1
O4 C53 C52 105.6(3)
O4 C53 H53A 110.5
C52 C53 H53A 111.1
O4 C53 H53B 110.7
C52 C53 H53B 110.2
H53A C53 H53B 108.7

loop_
_geom_bond_atom_site_label_1
_geom_bond_atom_site_label_2
_geom_bond_distance
Sc1 O1 2.005(2)
Sc1 N1 2.086(3)
Sc1 O4 2.291(2)
Sc1 O3 2.335(3)
Sc1 C2 2.477(3)
Sc1 C3 2.506(3)
Sc1 C7 2.519(4)
Sc1 C1 2.519(3)
Sc1 C4 2.561(3)
Sc1 C6 2.584(4)
Sc1 C5 2.603(4)
Si1 O2 1.691(2)
Si1 C13 1.842(4)
Si1 C12 1.854(4)
Si1 C3 1.872(4)
N1 C14 1.380(5)
N1 C2 1.405(4)
N2 C20 1.403(4)
N2 C22 1.439(4)
N2 B1 1.453(5)
N3 C21 1.397(4)
N3 C34 1.447(4)
N3 B1 1.451(5)
O1 C1 1.383(4)
O2 C2 1.390(4)
O3 C46 1.440(5)
O3 C49 1.447(4)
O4 C50 1.451(4)
O4 C53 1.467(4)
B1 C1 1.567(5)
C1 C2 1.364(5)
C3 C7 1.425(5)
C3 C4 1.432(5)
C4 C5 1.406(5)
C4 C8 1.500(5)
C5 C6 1.425(5)
C5 C9 1.515(5)
C6 C7 1.411(5)
C6 C10 1.495(6)
C7 C11 1.509(5)
C8 H8A 0.9800
C8 H8B 0.9800
C8 H8C 0.9800
C9 H9A 0.9800
C9 H9B 0.9800
C9 H9C 0.9800
C10 H10A 0.9800
C10 H10B 0.9800
C10 H10C 0.9800
C11 H11A 0.9800
C11 H11B 0.9800
C11 H11C 0.9800
C12 H12A 0.9800
C12 H12B 0.9800
C12 H12C 0.9800
C13 H13A 0.9800
C13 H13B 0.9800
C13 H13C 0.9800
C14 C15 1.401(5)
C14 C19 1.408(5)
C15 C16 1.384(5)
C15 H15 0.9500
C16 C17 1.375(6)
C16 H16 0.9500
C17 C18 1.387(6)
C17 H17 0.9500
C18 C19 1.372(6)
C18 H18 0.9500
C19 H19 0.9500
C20 C21 1.322(5)
C20 H20 0.9500
C21 H21 0.9500
C22 C27 1.406(5)
C22 C23 1.412(5)
C23 C24 1.390(5)
C23 C31 1.511(6)
C24 C25 1.368(6)
C24 H24 0.9500
C25 C26 1.377(6)
C25 H25 0.9500
C26 C27 1.381(5)
C26 H26 0.9500
C27 C28 1.528(6)
C28 C29 1.529(6)
C28 C30 1.529(5)
C28 H28 1.0000
C29 H29A 0.9800
C29 H29B 0.9800
C29 H29C 0.9800
C30 H30A 0.9800
C30 H30B 0.9800
C30 H30C 0.9800
C31 C32 1.531(6)
C31 C33 1.544(5)
C31 H31 1.0000
C32 H32A 0.9800
C32 H32B 0.9800
C32 H32C 0.9800
C33 H33A 0.9800
C33 H33B 0.9800
C33 H33C 0.9800
C34 C35 1.392(5)
C34 C39 1.391(5)
C35 C36 1.393(5)
C35 C43 1.526(6)
C36 C37 1.374(6)
C36 H36 0.9500
C37 C38 1.368(6)
C37 H37 0.9500
C38 C39 1.401(5)
C38 H38 0.9500
C39 C40 1.518(5)
C40 C41 1.523(5)
C40 C42 1.528(5)
C40 H40 1.0000
C41 H41A 0.9800
C41 H41B 0.9800
C41 H41C 0.9800
C42 H42A 0.9800
C42 H42B 0.9800
C42 H42C 0.9800
C43 C44 1.567(9)
C43 C45 1.616(11)
C46 C47 1.463(7)
C46 H46A 0.9900
C46 H46B 0.9900
C47 C48 1.473(7)
C47 H47A 0.9900
C47 H47B 0.9900
C48 C49 1.468(6)
C48 H48A 0.9900
C48 H48B 0.9900
C49 H49A 0.9900
C49 H49B 0.9900
C50 C51 1.477(6)
C50 H50A 0.9900
C50 H50B 0.9900
C51 C52 1.361(7)
C51 H51A 0.9900
C51 H51B 0.9900
C52 C53 1.467(6)
C52 H52A 0.9900
C52 H52B 0.9900
C53 H53A 0.9900
C53 H53B 0.9900
